data_4103247
loop_
_publ_author_name
'Shaoguang Zhang'
'Wen-Xiong Zhang'
'Jing Zhao'
'Zhenfeng Xi'

_publ_contact_author_address
;
Beijing National Laboratory for Molecular Sciences (BNLMS),
Key Laboratory of Bioorganic Chemistry and Molecular Engineering of Ministry 
of Education, College of Chemistry, Peking University,
Beijing 100871, China,
;
_publ_contact_author_email zfxi@pku.edu.cn
_publ_contact_author_name 'Zhenfeng Xi'
_publ_section_title
;
 Cleavage and Reorganization of Zr-C/Si-C Bonds Leading to Zr/Si-N
 Organometallic and Heterocyclic Compounds
;
_journal_name_full 'Journal of the American Chemical Society'
_journal_page_first 14042
_journal_page_last 14045
_journal_paper_doi 10.1021/ja1074932
_journal_volume 132
_journal_year 2010
_chemical_formula_moiety 'C40 H48 N2 Si Zr'
_chemical_formula_sum 'C40 H48 N2 Si Zr'
_chemical_formula_weight 676.11
_chemical_name_systematic
; 
 ? 
;
_space_group_IT_number 33
_symmetry_cell_setting orthorhombic
_symmetry_space_group_name_Hall 'P 2c -2n'
_symmetry_space_group_name_H-M 'P n a 21'
_atom_sites_solution_hydrogens geom
_atom_sites_solution_primary direct
_atom_sites_solution_secondary difmap
_audit_creation_method SHELXL-97
_cell_angle_alpha 90.00
_cell_angle_beta 90.00
_cell_angle_gamma 90.00
_cell_formula_units_Z 4
_cell_length_a 20.116(3)
_cell_length_b 9.738(5)
_cell_length_c 18.742(6)
_cell_measurement_reflns_used 768
_cell_measurement_temperature 173(2)
_cell_measurement_theta_max 27.48
_cell_measurement_theta_min 2.17
_cell_volume 3671(2)
_computing_cell_refinement 'CrystalClear (Rigaku Inc., 2007)'
_computing_data_collection 'CrystalClear (Rigaku Inc., 2007)'
_computing_data_reduction 'CrystalClear (Rigaku Inc., 2007)'
_computing_molecular_graphics 'XP in Siemens SHELXTL (Sheldrick, 1994)'
_computing_publication_material 'SHELX97 (Sheldrick, 1997)'
_computing_structure_refinement 'SHELXL-97 (Sheldrick, 1997)'
_computing_structure_solution 'SHELXS-97 (Sheldrick, 1990)'
_diffrn_ambient_temperature 173(2)
_diffrn_measured_fraction_theta_full 0.998
_diffrn_measured_fraction_theta_max 0.998
_diffrn_measurement_device_type 'Saturn724+ CCD'
_diffrn_measurement_method '\w scans at fixed \c = 45\%'
_diffrn_radiation_monochromator graphite
_diffrn_radiation_source 'sealed tube'
_diffrn_radiation_type MoK\a
_diffrn_radiation_wavelength 0.71073
_diffrn_reflns_av_R_equivalents 0.0863
_diffrn_reflns_av_sigmaI/netI 0.0706
_diffrn_reflns_limit_h_max 23
_diffrn_reflns_limit_h_min -22
_diffrn_reflns_limit_k_max 11
_diffrn_reflns_limit_k_min -11
_diffrn_reflns_limit_l_max 22
_diffrn_reflns_limit_l_min -21
_diffrn_reflns_number 25927
_diffrn_reflns_theta_full 24.99
_diffrn_reflns_theta_max 24.99
_diffrn_reflns_theta_min 2.91
_exptl_absorpt_coefficient_mu 0.361
_exptl_absorpt_correction_T_max 0.9379
_exptl_absorpt_correction_T_min 0.8692
_exptl_absorpt_correction_type numerical
_exptl_absorpt_process_details 'CrystalClear (Rigaku Inc., 2007)'
_exptl_crystal_colour yellow
_exptl_crystal_density_diffrn 1.223
_exptl_crystal_density_method 'not measured'
_exptl_crystal_description block
_exptl_crystal_F_000 1424
_exptl_crystal_size_max 0.40
_exptl_crystal_size_mid 0.27
_exptl_crystal_size_min 0.18
_refine_diff_density_max 0.456
_refine_diff_density_min -0.348
_refine_diff_density_rms 0.062
_refine_ls_abs_structure_details 'Flack H D (1983), Acta Cryst. A39, 876-881'
_refine_ls_abs_structure_Flack 0.06(6)
_refine_ls_extinction_method none
_refine_ls_goodness_of_fit_ref 1.242
_refine_ls_hydrogen_treatment constr
_refine_ls_matrix_type full
_refine_ls_number_parameters 407
_refine_ls_number_reflns 6434
_refine_ls_number_restraints 1
_refine_ls_restrained_S_all 1.242
_refine_ls_R_factor_all 0.0812
_refine_ls_R_factor_gt 0.0750
_refine_ls_shift/su_max 0.000
_refine_ls_shift/su_mean 0.000
_refine_ls_structure_factor_coef Fsqd
_refine_ls_weighting_details 'calc w=1/[\s^2^(Fo^2^)+(0.0142P)^2^+5.7968P] where P=(Fo^2^+2Fc^2^)/3'
_refine_ls_weighting_scheme calc
_refine_ls_wR_factor_gt 0.1269
_refine_ls_wR_factor_ref 0.1295
_reflns_number_gt 5967
_reflns_number_total 6434
_reflns_threshold_expression >2sigma(I)
_cod_data_source_file ja1074932_si_002.cif
_cod_data_source_block a
_cod_database_code 4103247

loop_
_symmetry_equiv_pos_as_xyz
'x, y, z'
'-x, -y, z+1/2'
'x+1/2, -y+1/2, z'
'-x+1/2, y+1/2, z+1/2'

loop_
_atom_site_label
_atom_site_type_symbol
_atom_site_fract_x
_atom_site_fract_y
_atom_site_fract_z
_atom_site_U_iso_or_equiv
_atom_site_adp_type
_atom_site_occupancy
_atom_site_symmetry_multiplicity
_atom_site_calc_flag
_atom_site_refinement_flags
Zr1 Zr 0.34526(3) 0.43436(6) 0.91804(4) 0.03624(15) Uani 1 1 d .
Si1 Si 0.37245(13) -0.0063(3) 0.68086(12) 0.0513(6) Uani 1 1 d .
N1 N 0.4284(3) 0.4803(6) 0.8372(3) 0.0410(15) Uani 1 1 d .
N2 N 0.4284(3) -0.0537(6) 0.7487(3) 0.0492(16) Uani 1 1 d .
C1 C 0.2727(4) 0.5463(7) 0.8236(4) 0.0469(18) Uani 1 1 d .
H1A H 0.2718 0.5233 0.7716 0.056 Uiso 1 1 calc R
C2 C 0.2291(3) 0.4972(8) 0.8756(4) 0.052(2) Uani 1 1 d .
H2A H 0.1918 0.4312 0.8673 0.062 Uiso 1 1 calc R
C3 C 0.2405(4) 0.5699(8) 0.9382(4) 0.048(2) Uani 1 1 d .
H3A H 0.2123 0.5641 0.9820 0.058 Uiso 1 1 calc R
C4 C 0.2898(3) 0.6696(6) 0.9263(5) 0.052(2) Uani 1 1 d .
H4A H 0.3024 0.7456 0.9596 0.063 Uiso 1 1 calc R
C5 C 0.3098(3) 0.6556(7) 0.8566(4) 0.0487(19) Uani 1 1 d .
H5A H 0.3404 0.7198 0.8309 0.058 Uiso 1 1 calc R
C6 C 0.3553(4) 0.3599(8) 1.0479(4) 0.0482(19) Uani 1 1 d .
H6A H 0.3226 0.3016 1.0743 0.058 Uiso 1 1 calc R
C7 C 0.3574(4) 0.5048(8) 1.0485(4) 0.0477(18) Uani 1 1 d .
H7A H 0.3267 0.5666 1.0755 0.057 Uiso 1 1 calc R
C8 C 0.4152(4) 0.5456(7) 1.0123(4) 0.0437(18) Uani 1 1 d .
H8A H 0.4330 0.6414 1.0103 0.052 Uiso 1 1 calc R
C9 C 0.4511(4) 0.4264(7) 0.9945(4) 0.0387(18) Uani 1 1 d .
H9A H 0.4977 0.4241 0.9758 0.046 Uiso 1 1 calc R
C10 C 0.4143(3) 0.3130(7) 1.0155(3) 0.0411(17) Uani 1 1 d .
H10A H 0.4297 0.2155 1.0139 0.049 Uiso 1 1 calc R
C11 C 0.2990(3) 0.2315(6) 0.9052(4) 0.0342(16) Uani 1 1 d .
C12 C 0.3468(3) 0.2310(6) 0.8568(3) 0.0360(15) Uani 1 1 d .
C13 C 0.3667(3) 0.1416(6) 0.7966(4) 0.0382(16) Uani 1 1 d .
C14 C 0.4213(3) 0.0300(6) 0.8009(4) 0.0391(16) Uani 1 1 d .
C15 C 0.3389(3) 0.1457(7) 0.7306(3) 0.0397(16) Uani 1 1 d .
C16 C 0.4696(3) 0.0141(7) 0.8653(4) 0.0395(16) Uani 1 1 d .
C17 C 0.4272(3) -0.0298(6) 0.9307(4) 0.0462(19) Uani 1 1 d .
H17A H 0.4547 -0.0271 0.9739 0.069 Uiso 1 1 calc R
H17B H 0.4105 -0.1233 0.9234 0.069 Uiso 1 1 calc R
H17C H 0.3896 0.0333 0.9361 0.069 Uiso 1 1 calc R
C18 C 0.5047(3) 0.1492(7) 0.8790(4) 0.0438(18) Uani 1 1 d .
H18A H 0.5362 0.1675 0.8402 0.066 Uiso 1 1 calc R
H18B H 0.5287 0.1442 0.9244 0.066 Uiso 1 1 calc R
H18C H 0.4718 0.2234 0.8811 0.066 Uiso 1 1 calc R
C19 C 0.5207(4) -0.0956(8) 0.8506(4) 0.064(2) Uani 1 1 d .
H19A H 0.5438 -0.0749 0.8059 0.095 Uiso 1 1 calc R
H19B H 0.4985 -0.1849 0.8466 0.095 Uiso 1 1 calc R
H19C H 0.5528 -0.0985 0.8899 0.095 Uiso 1 1 calc R
C20 C 0.4190(4) 0.0202(9) 0.5962(4) 0.065(2) Uani 1 1 d .
H20A H 0.4534 0.0901 0.6034 0.097 Uiso 1 1 calc R
H20B H 0.3882 0.0509 0.5589 0.097 Uiso 1 1 calc R
H20C H 0.4398 -0.0663 0.5816 0.097 Uiso 1 1 calc R
C21 C 0.3058(5) -0.1374(9) 0.6694(5) 0.067(3) Uani 1 1 d .
H21A H 0.3253 -0.2232 0.6519 0.101 Uiso 1 1 calc R
H21B H 0.2729 -0.1039 0.6349 0.101 Uiso 1 1 calc R
H21C H 0.2840 -0.1539 0.7154 0.101 Uiso 1 1 calc R
C22 C 0.2842(3) 0.2335(7) 0.7055(3) 0.0387(16) Uani 1 1 d .
C23 C 0.2894(4) 0.3087(8) 0.6420(4) 0.054(2) Uani 1 1 d .
H23A H 0.3297 0.3046 0.6157 0.065 Uiso 1 1 calc R
C24 C 0.2381(4) 0.3880(9) 0.6167(4) 0.063(2) Uani 1 1 d .
H24A H 0.2433 0.4355 0.5728 0.075 Uiso 1 1 calc R
C25 C 0.1785(4) 0.4002(8) 0.6544(5) 0.051(2) Uani 1 1 d .
C26 C 0.1732(4) 0.3267(8) 0.7153(4) 0.053(2) Uani 1 1 d .
H26A H 0.1330 0.3315 0.7418 0.064 Uiso 1 1 calc R
C27 C 0.2250(3) 0.2435(7) 0.7408(4) 0.0435(17) Uani 1 1 d .
H27A H 0.2188 0.1930 0.7837 0.052 Uiso 1 1 calc R
C28 C 0.1239(6) 0.4938(11) 0.6293(5) 0.093(4) Uani 1 1 d .
H28A H 0.0840 0.4789 0.6583 0.139 Uiso 1 1 calc R
H28B H 0.1137 0.4741 0.5792 0.139 Uiso 1 1 calc R
H28C H 0.1382 0.5896 0.6339 0.139 Uiso 1 1 calc R
C29 C 0.2462(3) 0.1361(6) 0.9245(4) 0.0357(14) Uani 1 1 d .
C30 C 0.2382(3) 0.0078(7) 0.8931(3) 0.0392(17) Uani 1 1 d .
H30A H 0.2693 -0.0207 0.8579 0.047 Uiso 1 1 calc R
C31 C 0.1870(3) -0.0796(6) 0.9109(5) 0.0453(17) Uani 1 1 d .
H31A H 0.1834 -0.1664 0.8881 0.054 Uiso 1 1 calc R
C32 C 0.1408(3) -0.0418(7) 0.9617(4) 0.0411(17) Uani 1 1 d .
C33 C 0.1462(3) 0.0852(7) 0.9938(4) 0.0445(18) Uani 1 1 d .
H33A H 0.1149 0.1129 1.0289 0.053 Uiso 1 1 calc R
C34 C 0.1976(3) 0.1720(7) 0.9743(4) 0.0404(17) Uani 1 1 d .
H34A H 0.1999 0.2601 0.9958 0.049 Uiso 1 1 calc R
C35 C 0.0867(3) -0.1422(8) 0.9816(4) 0.054(2) Uani 1 1 d .
H35A H 0.1056 -0.2348 0.9849 0.081 Uiso 1 1 calc R
H35B H 0.0520 -0.1409 0.9450 0.081 Uiso 1 1 calc R
H35C H 0.0676 -0.1163 1.0277 0.081 Uiso 1 1 calc R
C36 C 0.4638(4) 0.4929(7) 0.7894(4) 0.0445(17) Uani 1 1 d .
C37 C 0.5082(4) 0.5048(8) 0.7266(4) 0.0458(18) Uani 1 1 d .
C38 C 0.5788(4) 0.5334(10) 0.7517(5) 0.078(3) Uani 1 1 d .
H38A H 0.5802 0.6223 0.7761 0.117 Uiso 1 1 calc R
H38B H 0.6087 0.5355 0.7104 0.117 Uiso 1 1 calc R
H38C H 0.5930 0.4609 0.7846 0.117 Uiso 1 1 calc R
C39 C 0.5046(4) 0.3663(8) 0.6885(4) 0.057(2) Uani 1 1 d .
H39A H 0.4591 0.3507 0.6715 0.085 Uiso 1 1 calc R
H39B H 0.5170 0.2931 0.7218 0.085 Uiso 1 1 calc R
H39C H 0.5352 0.3663 0.6479 0.085 Uiso 1 1 calc R
C40 C 0.4821(5) 0.6188(9) 0.6795(4) 0.072(3) Uani 1 1 d .
H40A H 0.4353 0.6014 0.6681 0.108 Uiso 1 1 calc R
H40B H 0.5080 0.6220 0.6352 0.108 Uiso 1 1 calc R
H40C H 0.4861 0.7067 0.7045 0.108 Uiso 1 1 calc R

loop_
_atom_site_aniso_label
_atom_site_aniso_U_11
_atom_site_aniso_U_22
_atom_site_aniso_U_33
_atom_site_aniso_U_23
_atom_site_aniso_U_13
_atom_site_aniso_U_12
Zr1 0.0372(3) 0.0344(3) 0.0371(3) 0.0022(4) 0.0018(4) -0.0007(3)
Si1 0.0608(14) 0.0530(14) 0.0401(12) -0.0099(11) -0.0069(11) 0.0156(12)
N1 0.039(4) 0.036(4) 0.048(4) -0.004(3) 0.004(3) 0.011(3)
N2 0.058(4) 0.046(4) 0.043(3) -0.006(3) -0.006(3) 0.022(3)
C1 0.055(5) 0.039(4) 0.047(4) 0.008(3) -0.010(4) 0.002(4)
C2 0.036(4) 0.044(5) 0.076(6) 0.004(4) -0.011(4) 0.005(4)
C3 0.052(4) 0.046(4) 0.047(5) 0.004(4) -0.001(3) 0.005(4)
C4 0.060(4) 0.030(3) 0.066(6) -0.018(4) 0.001(5) 0.008(3)
C5 0.042(4) 0.042(4) 0.062(5) 0.015(4) -0.004(4) 0.001(3)
C6 0.056(5) 0.051(5) 0.037(4) 0.003(3) -0.004(4) -0.013(4)
C7 0.051(5) 0.059(5) 0.033(4) -0.004(4) -0.005(3) -0.002(4)
C8 0.048(5) 0.039(4) 0.044(4) -0.004(3) -0.001(4) 0.000(3)
C9 0.041(4) 0.039(4) 0.037(4) 0.008(3) -0.012(3) 0.004(3)
C10 0.052(5) 0.040(4) 0.031(4) -0.002(3) -0.005(3) 0.002(3)
C11 0.035(3) 0.034(3) 0.034(4) 0.007(3) -0.004(3) 0.005(3)
C12 0.032(4) 0.034(4) 0.042(4) 0.007(3) -0.008(3) -0.003(3)
C13 0.035(4) 0.030(4) 0.050(4) 0.005(3) -0.002(3) -0.004(3)
C14 0.041(4) 0.026(3) 0.050(4) 0.005(3) 0.004(3) 0.001(3)
C15 0.040(4) 0.045(4) 0.034(4) 0.001(3) -0.006(3) 0.001(3)
C16 0.043(4) 0.031(4) 0.045(4) 0.002(3) -0.001(3) 0.006(3)
C17 0.059(4) 0.036(4) 0.043(5) 0.010(3) -0.009(4) 0.000(3)
C18 0.038(4) 0.047(4) 0.046(4) 0.007(3) -0.001(3) 0.000(3)
C19 0.071(6) 0.058(5) 0.062(5) 0.003(4) -0.015(4) 0.018(4)
C20 0.069(6) 0.075(6) 0.050(5) -0.001(4) 0.002(4) 0.016(5)
C21 0.081(7) 0.059(6) 0.062(6) -0.012(5) -0.020(5) -0.003(5)
C22 0.038(4) 0.044(4) 0.033(4) 0.002(3) 0.000(3) -0.001(3)
C23 0.043(5) 0.074(6) 0.045(4) 0.012(4) 0.004(4) 0.007(4)
C24 0.053(5) 0.081(6) 0.055(5) 0.025(5) -0.005(4) 0.014(5)
C25 0.036(4) 0.042(5) 0.075(6) 0.011(4) -0.012(4) 0.011(4)
C26 0.046(5) 0.062(5) 0.051(5) 0.006(4) -0.002(4) 0.000(4)
C27 0.043(4) 0.041(4) 0.046(4) 0.012(3) -0.005(3) -0.003(3)
C28 0.089(8) 0.100(9) 0.089(8) 0.049(7) 0.000(6) 0.044(7)
C29 0.040(3) 0.036(3) 0.031(3) 0.009(4) -0.002(4) -0.002(3)
C30 0.044(4) 0.037(4) 0.036(4) 0.004(3) -0.005(3) 0.003(3)
C31 0.051(4) 0.030(3) 0.056(5) 0.003(4) -0.015(5) -0.003(3)
C32 0.028(4) 0.044(4) 0.051(5) 0.011(3) -0.001(3) -0.001(3)
C33 0.041(4) 0.052(5) 0.040(4) 0.001(3) 0.008(3) -0.002(3)
C34 0.047(4) 0.032(4) 0.042(4) -0.009(3) 0.002(3) -0.004(3)
C35 0.045(4) 0.047(5) 0.070(5) 0.010(4) 0.001(4) 0.001(4)
C36 0.047(4) 0.038(4) 0.049(5) 0.002(4) -0.005(4) 0.002(3)
C37 0.047(4) 0.050(5) 0.040(4) -0.001(4) 0.011(3) -0.003(4)
C38 0.048(5) 0.110(8) 0.077(6) -0.026(6) 0.022(5) -0.019(5)
C39 0.075(6) 0.056(5) 0.039(4) -0.006(4) 0.009(4) 0.003(4)
C40 0.103(8) 0.066(6) 0.045(5) 0.011(5) 0.026(6) 0.024(5)

loop_
_atom_type_symbol
_atom_type_description
_atom_type_scat_dispersion_real
_atom_type_scat_dispersion_imag
_atom_type_scat_source
C C 0.0033 0.0016 'International Tables Vol C Tables 4.2.6.8 and 6.1.1.4'
H H 0.0000 0.0000 'International Tables Vol C Tables 4.2.6.8 and 6.1.1.4'
N N 0.0061 0.0033 'International Tables Vol C Tables 4.2.6.8 and 6.1.1.4'
Si Si 0.0817 0.0704 'International Tables Vol C Tables 4.2.6.8 and 6.1.1.4'
Zr Zr -2.9673 0.5597 'International Tables Vol C Tables 4.2.6.8 and 6.1.1.4'

loop_
_geom_angle_atom_site_label_1
_geom_angle_atom_site_label_2
_geom_angle_atom_site_label_3
_geom_angle
C11 Zr1 C12 34.2(2)
C11 Zr1 N1 114.2(2)
C12 Zr1 N1 80.1(2)
C11 Zr1 C8 134.8(2)
C12 Zr1 C8 136.0(2)
N1 Zr1 C8 88.4(2)
C11 Zr1 C3 97.7(2)
C12 Zr1 C3 122.8(2)
N1 Zr1 C3 127.3(2)
C8 Zr1 C3 97.9(2)
C11 Zr1 C1 93.8(2)
C12 Zr1 C1 91.7(2)
N1 Zr1 C1 82.8(2)
C8 Zr1 C1 129.0(2)
C3 Zr1 C1 53.0(2)
C11 Zr1 C2 78.1(2)
C12 Zr1 C2 93.7(2)
N1 Zr1 C2 114.5(2)
C8 Zr1 C2 129.3(2)
C3 Zr1 C2 31.9(2)
C1 Zr1 C2 31.9(2)
C11 Zr1 C5 126.4(2)
C12 Zr1 C5 120.6(2)
N1 Zr1 C5 75.0(2)
C8 Zr1 C5 96.3(2)
C3 Zr1 C5 52.3(2)
C1 Zr1 C5 32.9(2)
C2 Zr1 C5 52.9(2)
C11 Zr1 C6 83.2(2)
C12 Zr1 C6 103.4(2)
N1 Zr1 C6 128.8(2)
C8 Zr1 C6 53.5(2)
C3 Zr1 C6 94.1(2)
C1 Zr1 C6 146.4(3)
C2 Zr1 C6 116.1(3)
C5 Zr1 C6 134.1(3)
C11 Zr1 C7 112.8(2)
C12 Zr1 C7 135.4(2)
N1 Zr1 C7 120.6(2)
C8 Zr1 C7 32.2(2)
C3 Zr1 C7 78.2(2)
C1 Zr1 C7 127.4(2)
C2 Zr1 C7 108.9(3)
C5 Zr1 C7 103.5(2)
C6 Zr1 C7 32.2(2)
C11 Zr1 C4 128.9(2)
C12 Zr1 C4 144.4(2)
N1 Zr1 C4 100.6(2)
C8 Zr1 C4 79.3(2)
C3 Zr1 C4 32.2(2)
C1 Zr1 C4 53.6(3)
C2 Zr1 C4 53.2(2)
C5 Zr1 C4 31.3(2)
C6 Zr1 C4 103.4(3)
C7 Zr1 C4 75.1(3)
C11 Zr1 C9 112.7(2)
C12 Zr1 C9 104.0(2)
N1 Zr1 C9 76.7(2)
C8 Zr1 C9 32.2(2)
C3 Zr1 C9 128.8(2)
C1 Zr1 C9 151.4(2)
C2 Zr1 C9 160.7(2)
C5 Zr1 C9 120.7(2)
C6 Zr1 C9 52.6(2)
C7 Zr1 C9 52.7(2)
C4 Zr1 C9 110.8(2)
N2 Si1 C20 109.3(4)
N2 Si1 C21 111.3(4)
C20 Si1 C21 111.0(4)
N2 Si1 C15 94.5(3)
C20 Si1 C15 119.7(4)
C21 Si1 C15 109.8(4)
C36 N1 Zr1 169.5(6)
C14 N2 Si1 108.2(5)
C2 C1 C5 106.3(7)
C2 C1 Zr1 74.2(4)
C5 C1 Zr1 73.8(4)
C2 C1 H1A 126.3
C5 C1 H1A 126.3
Zr1 C1 H1A 126.3
C3 C2 C1 108.1(7)
C3 C2 Zr1 72.9(4)
C1 C2 Zr1 73.9(4)
C3 C2 H2A 125.7
C1 C2 H2A 125.7
Zr1 C2 H2A 125.7
C2 C3 C4 109.6(7)
C2 C3 Zr1 75.2(4)
C4 C3 Zr1 75.4(4)
C2 C3 H3A 124.8
C4 C3 H3A 124.8
Zr1 C3 H3A 124.8
C5 C4 C3 106.8(7)
C5 C4 Zr1 74.0(4)
C3 C4 Zr1 72.4(4)
C5 C4 H4A 126.3
C3 C4 H4A 126.3
Zr1 C4 H4A 126.3
C4 C5 C1 109.2(7)
C4 C5 Zr1 74.7(4)
C1 C5 Zr1 73.4(4)
C4 C5 H5A 125.1
C1 C5 H5A 125.1
Zr1 C5 H5A 125.1
C10 C6 C7 107.6(7)
C10 C6 Zr1 75.4(4)
C7 C6 Zr1 74.1(4)
C10 C6 H6A 125.7
C7 C6 H6A 125.7
Zr1 C6 H6A 125.7
C8 C7 C6 107.7(7)
C8 C7 Zr1 72.1(4)
C6 C7 Zr1 73.7(4)
C8 C7 H7A 125.9
C6 C7 H7A 125.9
Zr1 C7 H7A 125.9
C7 C8 C9 107.8(7)
C7 C8 Zr1 75.7(4)
C9 C8 Zr1 76.4(4)
C7 C8 H8A 125.3
C9 C8 H8A 125.3
Zr1 C8 H8A 125.3
C10 C9 C8 108.4(7)
C10 C9 Zr1 74.9(4)
C8 C9 Zr1 71.5(4)
C10 C9 H9A 125.6
C8 C9 H9A 125.6
Zr1 C9 H9A 125.6
C9 C10 C6 108.3(7)
C9 C10 Zr1 73.9(4)
C6 C10 Zr1 72.7(4)
C9 C10 H10A 125.6
C6 C10 H10A 125.6
Zr1 C10 H10A 125.6
C12 C11 C29 134.3(6)
C12 C11 Zr1 76.7(4)
C29 C11 Zr1 148.8(5)
C11 C12 C13 136.2(6)
C11 C12 Zr1 69.1(4)
C13 C12 Zr1 153.5(5)
C15 C13 C12 124.5(6)
C15 C13 C14 111.1(6)
C12 C13 C14 124.5(6)
N2 C14 C13 119.1(6)
N2 C14 C16 117.3(6)
C13 C14 C16 123.6(6)
C13 C15 C22 128.1(6)
C13 C15 Si1 106.4(5)
C22 C15 Si1 124.6(5)
C19 C16 C18 109.3(6)
C19 C16 C17 108.8(6)
C18 C16 C17 111.2(6)
C19 C16 C14 110.8(6)
C18 C16 C14 109.6(5)
C17 C16 C14 107.2(5)
C16 C17 H17A 109.5
C16 C17 H17B 109.5
H17A C17 H17B 109.5
C16 C17 H17C 109.5
H17A C17 H17C 109.5
H17B C17 H17C 109.5
C16 C18 H18A 109.5
C16 C18 H18B 109.5
H18A C18 H18B 109.5
C16 C18 H18C 109.5
H18A C18 H18C 109.5
H18B C18 H18C 109.5
C16 C19 H19A 109.5
C16 C19 H19B 109.5
H19A C19 H19B 109.5
C16 C19 H19C 109.5
H19A C19 H19C 109.5
H19B C19 H19C 109.5
Si1 C20 H20A 109.5
Si1 C20 H20B 109.5
H20A C20 H20B 109.5
Si1 C20 H20C 109.5
H20A C20 H20C 109.5
H20B C20 H20C 109.5
Si1 C21 H21A 109.5
Si1 C21 H21B 109.5
H21A C21 H21B 109.5
Si1 C21 H21C 109.5
H21A C21 H21C 109.5
H21B C21 H21C 109.5
C27 C22 C23 116.1(6)
C27 C22 C15 122.5(6)
C23 C22 C15 121.4(6)
C24 C23 C22 122.1(7)
C24 C23 H23A 118.9
C22 C23 H23A 118.9
C23 C24 C25 121.2(7)
C23 C24 H24A 119.4
C25 C24 H24A 119.4
C26 C25 C24 116.7(7)
C26 C25 C28 121.9(8)
C24 C25 C28 121.4(8)
C25 C26 C27 122.3(8)
C25 C26 H26A 118.9
C27 C26 H26A 118.9
C22 C27 C26 121.6(7)
C22 C27 H27A 119.2
C26 C27 H27A 119.2
C25 C28 H28A 109.5
C25 C28 H28B 109.5
H28A C28 H28B 109.5
C25 C28 H28C 109.5
H28A C28 H28C 109.5
H28B C28 H28C 109.5
C30 C29 C34 115.3(6)
C30 C29 C11 123.5(6)
C34 C29 C11 121.1(6)
C31 C30 C29 122.6(7)
C31 C30 H30A 118.7
C29 C30 H30A 118.7
C30 C31 C32 120.4(7)
C30 C31 H31A 119.8
C32 C31 H31A 119.8
C33 C32 C31 119.1(6)
C33 C32 C35 122.1(7)
C31 C32 C35 118.8(7)
C32 C33 C34 119.4(7)
C32 C33 H33A 120.3
C34 C33 H33A 120.3
C33 C34 C29 123.2(6)
C33 C34 H34A 118.4
C29 C34 H34A 118.4
C32 C35 H35A 109.5
C32 C35 H35B 109.5
H35A C35 H35B 109.5
C32 C35 H35C 109.5
H35A C35 H35C 109.5
H35B C35 H35C 109.5
N1 C36 C37 177.9(8)
C36 C37 C40 108.2(6)
C36 C37 C38 109.3(6)
C40 C37 C38 111.7(7)
C36 C37 C39 105.9(6)
C40 C37 C39 111.0(7)
C38 C37 C39 110.5(7)
C37 C38 H38A 109.5
C37 C38 H38B 109.5
H38A C38 H38B 109.5
C37 C38 H38C 109.5
H38A C38 H38C 109.5
H38B C38 H38C 109.5
C37 C39 H39A 109.5
C37 C39 H39B 109.5
H39A C39 H39B 109.5
C37 C39 H39C 109.5
H39A C39 H39C 109.5
H39B C39 H39C 109.5
C37 C40 H40A 109.5
C37 C40 H40B 109.5
H40A C40 H40B 109.5
C37 C40 H40C 109.5
H40A C40 H40C 109.5
H40B C40 H40C 109.5

loop_
_geom_bond_atom_site_label_1
_geom_bond_atom_site_label_2
_geom_bond_distance
Zr1 C11 2.197(6)
Zr1 C12 2.289(7)
Zr1 N1 2.301(6)
Zr1 C8 2.505(7)
Zr1 C3 2.515(7)
Zr1 C1 2.540(7)
Zr1 C2 2.543(7)
Zr1 C5 2.545(7)
Zr1 C6 2.547(7)
Zr1 C7 2.551(7)
Zr1 C4 2.553(6)
Zr1 C9 2.568(7)
Si1 N2 1.760(6)
Si1 C20 1.860(8)
Si1 C21 1.864(9)
Si1 C15 1.875(7)
N1 C36 1.150(9)
N2 C14 1.281(8)
C1 C2 1.395(10)
C1 C5 1.439(9)
C1 H1A 1.0000
C2 C3 1.390(10)
C2 H2A 1.0000
C3 C4 1.405(9)
C3 H3A 1.0000
C4 C5 1.375(11)
C4 H4A 1.0000
C5 H5A 1.0000
C6 C10 1.409(9)
C6 C7 1.412(10)
C6 H6A 1.0000
C7 C8 1.404(10)
C7 H7A 1.0000
C8 C9 1.407(9)
C8 H8A 1.0000
C9 C10 1.387(9)
C9 H9A 1.0000
C10 H10A 1.0000
C11 C12 1.322(8)
C11 C29 1.456(8)
C12 C13 1.480(9)
C13 C15 1.358(9)
C13 C14 1.547(8)
C14 C16 1.558(9)
C15 C22 1.471(9)
C16 C19 1.506(9)
C16 C18 1.515(9)
C16 C17 1.555(9)
C17 H17A 0.9800
C17 H17B 0.9800
C17 H17C 0.9800
C18 H18A 0.9800
C18 H18B 0.9800
C18 H18C 0.9800
C19 H19A 0.9800
C19 H19B 0.9800
C19 H19C 0.9800
C20 H20A 0.9800
C20 H20B 0.9800
C20 H20C 0.9800
C21 H21A 0.9800
C21 H21B 0.9800
C21 H21C 0.9800
C22 C27 1.366(9)
C22 C23 1.400(9)
C23 C24 1.374(10)
C23 H23A 0.9500
C24 C25 1.397(12)
C24 H24A 0.9500
C25 C26 1.352(11)
C25 C28 1.504(11)
C26 C27 1.404(10)
C26 H26A 0.9500
C27 H27A 0.9500
C28 H28A 0.9800
C28 H28B 0.9800
C28 H28C 0.9800
C29 C30 1.390(8)
C29 C34 1.396(9)
C30 C31 1.378(9)
C30 H30A 0.9500
C31 C32 1.381(11)
C31 H31A 0.9500
C32 C33 1.379(9)
C32 C35 1.509(9)
C33 C34 1.384(9)
C33 H33A 0.9500
C34 H34A 0.9500
C35 H35A 0.9800
C35 H35B 0.9800
C35 H35C 0.9800
C36 C37 1.482(10)
C37 C40 1.512(10)
C37 C38 1.523(10)
C37 C39 1.527(10)
C38 H38A 0.9800
C38 H38B 0.9800
C38 H38C 0.9800
C39 H39A 0.9800
C39 H39B 0.9800
C39 H39C 0.9800
C40 H40A 0.9800
C40 H40B 0.9800
C40 H40C 0.9800

loop_
_geom_torsion_atom_site_label_1
_geom_torsion_atom_site_label_2
_geom_torsion_atom_site_label_3
_geom_torsion_atom_site_label_4
_geom_torsion
C11 Zr1 N1 C36 38(3)
C12 Zr1 N1 C36 40(3)
C8 Zr1 N1 C36 178(3)
C3 Zr1 N1 C36 -84(3)
C1 Zr1 N1 C36 -53(3)
C2 Zr1 N1 C36 -49(3)
C5 Zr1 N1 C36 -85(3)
C6 Zr1 N1 C36 139(3)
C7 Zr1 N1 C36 178(3)
C4 Zr1 N1 C36 -104(3)
C9 Zr1 N1 C36 147(3)
C20 Si1 N2 C14 125.1(5)
C21 Si1 N2 C14 -111.8(6)
C15 Si1 N2 C14 1.4(6)
C11 Zr1 C1 C2 60.0(5)
C12 Zr1 C1 C2 94.2(5)
N1 Zr1 C1 C2 174.0(5)
C8 Zr1 C1 C2 -103.9(5)
C3 Zr1 C1 C2 -36.7(4)
C5 Zr1 C1 C2 -112.7(6)
C6 Zr1 C1 C2 -23.5(7)
C7 Zr1 C1 C2 -62.6(5)
C4 Zr1 C1 C2 -77.2(5)
C9 Zr1 C1 C2 -141.6(5)
C11 Zr1 C1 C5 172.7(5)
C12 Zr1 C1 C5 -153.1(5)
N1 Zr1 C1 C5 -73.3(4)
C8 Zr1 C1 C5 8.7(6)
C3 Zr1 C1 C5 75.9(5)
C2 Zr1 C1 C5 112.7(6)
C6 Zr1 C1 C5 89.2(6)
C7 Zr1 C1 C5 50.1(5)
C4 Zr1 C1 C5 35.5(4)
C9 Zr1 C1 C5 -28.9(7)
C5 C1 C2 C3 -1.9(8)
Zr1 C1 C2 C3 65.4(5)
C5 C1 C2 Zr1 -67.3(5)
C11 Zr1 C2 C3 126.8(5)
C12 Zr1 C2 C3 157.4(4)
N1 Zr1 C2 C3 -121.8(4)
C8 Zr1 C2 C3 -12.4(6)
C1 Zr1 C2 C3 -115.3(6)
C5 Zr1 C2 C3 -76.4(4)
C6 Zr1 C2 C3 50.5(5)
C7 Zr1 C2 C3 16.5(5)
C4 Zr1 C2 C3 -37.0(4)
C9 Zr1 C2 C3 0.8(10)
C11 Zr1 C2 C1 -117.9(5)
C12 Zr1 C2 C1 -87.3(5)
N1 Zr1 C2 C1 -6.6(5)
C8 Zr1 C2 C1 102.9(5)
C3 Zr1 C2 C1 115.3(6)
C5 Zr1 C2 C1 38.9(4)
C6 Zr1 C2 C1 165.8(4)
C7 Zr1 C2 C1 131.8(4)
C4 Zr1 C2 C1 78.3(5)
C9 Zr1 C2 C1 116.0(8)
C1 C2 C3 C4 2.1(9)
Zr1 C2 C3 C4 68.3(5)
C1 C2 C3 Zr1 -66.1(5)
C11 Zr1 C3 C2 -52.3(5)
C12 Zr1 C3 C2 -27.2(5)
N1 Zr1 C3 C2 76.3(5)
C8 Zr1 C3 C2 170.3(4)
C1 Zr1 C3 C2 36.7(4)
C5 Zr1 C3 C2 78.4(5)
C6 Zr1 C3 C2 -136.0(4)
C7 Zr1 C3 C2 -164.1(5)
C4 Zr1 C3 C2 115.3(6)
C9 Zr1 C3 C2 -179.7(4)
C11 Zr1 C3 C4 -167.5(5)
C12 Zr1 C3 C4 -142.4(5)
N1 Zr1 C3 C4 -38.9(6)
C8 Zr1 C3 C4 55.1(5)
C1 Zr1 C3 C4 -78.6(5)
C2 Zr1 C3 C4 -115.3(6)
C5 Zr1 C3 C4 -36.9(5)
C6 Zr1 C3 C4 108.8(5)
C7 Zr1 C3 C4 80.7(5)
C9 Zr1 C3 C4 65.1(5)
C2 C3 C4 C5 -1.5(8)
Zr1 C3 C4 C5 66.6(5)
C2 C3 C4 Zr1 -68.1(6)
C11 Zr1 C4 C5 -98.0(5)
C12 Zr1 C4 C5 -52.2(6)
N1 Zr1 C4 C5 35.5(5)
C8 Zr1 C4 C5 121.8(5)
C3 Zr1 C4 C5 -114.0(7)
C1 Zr1 C4 C5 -37.4(4)
C2 Zr1 C4 C5 -77.3(5)
C6 Zr1 C4 C5 169.9(4)
C7 Zr1 C4 C5 154.6(5)
C9 Zr1 C4 C5 115.2(5)
C11 Zr1 C4 C3 16.0(6)
C12 Zr1 C4 C3 61.7(7)
N1 Zr1 C4 C3 149.4(5)
C8 Zr1 C4 C3 -124.3(5)
C1 Zr1 C4 C3 76.6(5)
C2 Zr1 C4 C3 36.6(4)
C5 Zr1 C4 C3 114.0(7)
C6 Zr1 C4 C3 -76.1(5)
C7 Zr1 C4 C3 -91.5(5)
C9 Zr1 C4 C3 -130.9(4)
C3 C4 C5 C1 0.3(8)
Zr1 C4 C5 C1 65.8(5)
C3 C4 C5 Zr1 -65.5(5)
C2 C1 C5 C4 1.0(8)
Zr1 C1 C5 C4 -66.7(5)
C2 C1 C5 Zr1 67.6(5)
C11 Zr1 C5 C4 106.9(5)
C12 Zr1 C5 C4 147.6(4)
N1 Zr1 C5 C4 -143.8(5)
C8 Zr1 C5 C4 -57.2(5)
C3 Zr1 C5 C4 37.9(4)
C1 Zr1 C5 C4 116.0(6)
C2 Zr1 C5 C4 78.4(5)
C6 Zr1 C5 C4 -13.7(6)
C7 Zr1 C5 C4 -25.3(5)
C9 Zr1 C5 C4 -79.6(5)
C11 Zr1 C5 C1 -9.1(6)
C12 Zr1 C5 C1 31.7(5)
N1 Zr1 C5 C1 100.2(5)
C8 Zr1 C5 C1 -173.2(5)
C3 Zr1 C5 C1 -78.0(5)
C2 Zr1 C5 C1 -37.6(4)
C6 Zr1 C5 C1 -129.7(5)
C7 Zr1 C5 C1 -141.2(4)
C4 Zr1 C5 C1 -116.0(6)
C9 Zr1 C5 C1 164.4(4)
C11 Zr1 C6 C10 89.3(4)
C12 Zr1 C6 C10 61.5(4)
N1 Zr1 C6 C10 -26.5(5)
C8 Zr1 C6 C10 -76.6(4)
C3 Zr1 C6 C10 -173.4(4)
C1 Zr1 C6 C10 176.0(4)
C2 Zr1 C6 C10 162.4(4)
C5 Zr1 C6 C10 -134.9(4)
C7 Zr1 C6 C10 -113.5(6)
C4 Zr1 C6 C10 -142.2(4)
C9 Zr1 C6 C10 -36.1(4)
C11 Zr1 C6 C7 -157.2(5)
C12 Zr1 C6 C7 175.0(4)
N1 Zr1 C6 C7 87.0(5)
C8 Zr1 C6 C7 36.9(4)
C3 Zr1 C6 C7 -59.9(5)
C1 Zr1 C6 C7 -70.5(6)
C2 Zr1 C6 C7 -84.1(5)
C5 Zr1 C6 C7 -21.4(6)
C4 Zr1 C6 C7 -28.7(5)
C9 Zr1 C6 C7 77.4(5)
C10 C6 C7 C8 4.0(8)
Zr1 C6 C7 C8 -64.5(5)
C10 C6 C7 Zr1 68.6(5)
C11 Zr1 C7 C8 140.0(4)
C12 Zr1 C7 C8 108.3(5)
N1 Zr1 C7 C8 0.0(5)
C3 Zr1 C7 C8 -126.6(5)
C1 Zr1 C7 C8 -105.7(5)
C2 Zr1 C7 C8 -135.4(4)
C5 Zr1 C7 C8 -80.4(5)
C6 Zr1 C7 C8 115.3(7)
C4 Zr1 C7 C8 -93.6(5)
C9 Zr1 C7 C8 38.1(4)
C11 Zr1 C7 C6 24.7(5)
C12 Zr1 C7 C6 -7.0(6)
N1 Zr1 C7 C6 -115.3(4)
C8 Zr1 C7 C6 -115.3(6)
C3 Zr1 C7 C6 118.1(5)
C1 Zr1 C7 C6 139.0(4)
C2 Zr1 C7 C6 109.3(5)
C5 Zr1 C7 C6 164.3(4)
C4 Zr1 C7 C6 151.1(5)
C9 Zr1 C7 C6 -77.2(5)
C6 C7 C8 C9 -4.6(8)
Zr1 C7 C8 C9 -70.3(5)
C6 C7 C8 Zr1 65.7(5)
C11 Zr1 C8 C7 -56.6(6)
C12 Zr1 C8 C7 -106.1(5)
N1 Zr1 C8 C7 180.0(4)
C3 Zr1 C8 C7 52.5(5)
C1 Zr1 C8 C7 100.5(5)
C2 Zr1 C8 C7 59.1(5)
C5 Zr1 C8 C7 105.3(5)
C6 Zr1 C8 C7 -36.8(4)
C4 Zr1 C8 C7 78.9(5)
C9 Zr1 C8 C7 -112.8(7)
C11 Zr1 C8 C9 56.1(6)
C12 Zr1 C8 C9 6.7(6)
N1 Zr1 C8 C9 -67.3(4)
C3 Zr1 C8 C9 165.3(4)
C1 Zr1 C8 C9 -146.7(4)
C2 Zr1 C8 C9 171.9(4)
C5 Zr1 C8 C9 -141.9(4)
C6 Zr1 C8 C9 76.0(5)
C7 Zr1 C8 C9 112.8(7)
C4 Zr1 C8 C9 -168.3(5)
C7 C8 C9 C10 3.5(8)
Zr1 C8 C9 C10 -66.3(5)
C7 C8 C9 Zr1 69.8(5)
C11 Zr1 C9 C10 -24.5(5)
C12 Zr1 C9 C10 -59.5(5)
N1 Zr1 C9 C10 -135.5(4)
C8 Zr1 C9 C10 115.8(7)
C3 Zr1 C9 C10 97.0(5)
C1 Zr1 C9 C10 179.0(5)
C2 Zr1 C9 C10 96.4(8)
C5 Zr1 C9 C10 161.2(4)
C6 Zr1 C9 C10 36.8(4)
C7 Zr1 C9 C10 77.6(5)
C4 Zr1 C9 C10 128.1(4)
C11 Zr1 C9 C8 -140.3(4)
C12 Zr1 C9 C8 -175.2(4)
N1 Zr1 C9 C8 108.7(5)
C3 Zr1 C9 C8 -18.8(6)
C1 Zr1 C9 C8 63.2(7)
C2 Zr1 C9 C8 -19.3(10)
C5 Zr1 C9 C8 45.4(5)
C6 Zr1 C9 C8 -79.0(5)
C7 Zr1 C9 C8 -38.2(4)
C4 Zr1 C9 C8 12.3(5)
C8 C9 C10 C6 -1.0(8)
Zr1 C9 C10 C6 -65.1(5)
C8 C9 C10 Zr1 64.1(5)
C7 C6 C10 C9 -1.9(8)
Zr1 C6 C10 C9 65.8(5)
C7 C6 C10 Zr1 -67.7(5)
C11 Zr1 C10 C9 157.4(5)
C12 Zr1 C10 C9 123.2(5)
N1 Zr1 C10 C9 43.7(4)
C8 Zr1 C10 C9 -37.0(4)
C3 Zr1 C10 C9 -107.5(5)
C1 Zr1 C10 C9 -170(5)
C2 Zr1 C10 C9 -144.4(5)
C5 Zr1 C10 C9 -32.7(7)
C6 Zr1 C10 C9 -115.6(6)
C7 Zr1 C10 C9 -77.8(5)
C4 Zr1 C10 C9 -67.3(5)
C11 Zr1 C10 C6 -87.0(4)
C12 Zr1 C10 C6 -121.1(4)
N1 Zr1 C10 C6 159.4(4)
C8 Zr1 C10 C6 78.7(5)
C3 Zr1 C10 C6 8.1(5)
C1 Zr1 C10 C6 -54(5)
C2 Zr1 C10 C6 -28.7(6)
C5 Zr1 C10 C6 82.9(6)
C7 Zr1 C10 C6 37.9(4)
C4 Zr1 C10 C6 48.4(5)
C9 Zr1 C10 C6 115.6(6)
N1 Zr1 C11 C12 3.6(4)
C8 Zr1 C11 C12 -110.2(4)
C3 Zr1 C11 C12 140.6(4)
C1 Zr1 C11 C12 87.5(4)
C2 Zr1 C11 C12 115.3(4)
C5 Zr1 C11 C12 92.4(4)
C6 Zr1 C11 C12 -126.1(4)
C7 Zr1 C11 C12 -139.0(4)
C4 Zr1 C11 C12 132.1(4)
C9 Zr1 C11 C12 -81.5(4)
C12 Zr1 C11 C29 -174.3(11)
N1 Zr1 C11 C29 -170.7(9)
C8 Zr1 C11 C29 75.5(9)
C3 Zr1 C11 C29 -33.7(9)
C1 Zr1 C11 C29 -86.8(9)
C2 Zr1 C11 C29 -59.0(9)
C5 Zr1 C11 C29 -81.9(9)
C6 Zr1 C11 C29 59.6(9)
C7 Zr1 C11 C29 46.7(9)
C4 Zr1 C11 C29 -42.2(10)
C9 Zr1 C11 C29 104.2(9)
C29 C11 C12 C13 5.7(13)
Zr1 C11 C12 C13 -170.1(8)
C29 C11 C12 Zr1 175.9(8)
N1 Zr1 C12 C11 -176.7(4)
C8 Zr1 C12 C11 106.2(4)
C3 Zr1 C12 C11 -48.4(4)
C1 Zr1 C12 C11 -94.2(4)
C2 Zr1 C12 C11 -62.4(4)
C5 Zr1 C12 C11 -110.8(4)
C6 Zr1 C12 C11 55.6(4)
C7 Zr1 C12 C11 59.4(5)
C4 Zr1 C12 C11 -82.3(5)
C9 Zr1 C12 C11 109.8(4)
C11 Zr1 C12 C13 164.6(12)
N1 Zr1 C12 C13 -12.1(10)
C8 Zr1 C12 C13 -89.2(11)
C3 Zr1 C12 C13 116.2(10)
C1 Zr1 C12 C13 70.4(10)
C2 Zr1 C12 C13 102.2(10)
C5 Zr1 C12 C13 53.8(11)
C6 Zr1 C12 C13 -139.9(10)
C7 Zr1 C12 C13 -136.1(10)
C4 Zr1 C12 C13 82.3(11)
C9 Zr1 C12 C13 -85.6(10)
C11 C12 C13 C15 81.6(10)
Zr1 C12 C13 C15 -77.4(12)
C11 C12 C13 C14 -97.6(9)
Zr1 C12 C13 C14 103.4(10)
Si1 N2 C14 C13 3.4(8)
Si1 N2 C14 C16 -175.7(5)
C15 C13 C14 N2 -8.6(9)
C12 C13 C14 N2 170.7(6)
C15 C13 C14 C16 170.5(6)
C12 C13 C14 C16 -10.2(10)
C12 C13 C15 C22 -1.5(11)
C14 C13 C15 C22 177.8(6)
C12 C13 C15 Si1 -171.0(5)
C14 C13 C15 Si1 8.4(7)
N2 Si1 C15 C13 -6.1(5)
C20 Si1 C15 C13 -121.4(5)
C21 Si1 C15 C13 108.4(6)
N2 Si1 C15 C22 -176.1(6)
C20 Si1 C15 C22 68.7(7)
C21 Si1 C15 C22 -61.5(7)
N2 C14 C16 C19 4.1(9)
C13 C14 C16 C19 -175.1(6)
N2 C14 C16 C18 124.7(7)
C13 C14 C16 C18 -54.4(8)
N2 C14 C16 C17 -114.6(7)
C13 C14 C16 C17 66.3(7)
C13 C15 C22 C27 -51.5(11)
Si1 C15 C22 C27 116.2(7)
C13 C15 C22 C23 130.6(8)
Si1 C15 C22 C23 -61.7(9)
C27 C22 C23 C24 0.1(12)
C15 C22 C23 C24 178.1(7)
C22 C23 C24 C25 1.7(14)
C23 C24 C25 C26 -2.2(13)
C23 C24 C25 C28 176.1(9)
C24 C25 C26 C27 1.0(13)
C28 C25 C26 C27 -177.3(9)
C23 C22 C27 C26 -1.2(10)
C15 C22 C27 C26 -179.2(7)
C25 C26 C27 C22 0.7(12)
C12 C11 C29 C30 3.7(12)
Zr1 C11 C29 C30 175.9(6)
C12 C11 C29 C34 -173.0(7)
Zr1 C11 C29 C34 -0.7(13)
C34 C29 C30 C31 -1.6(10)
C11 C29 C30 C31 -178.4(7)
C29 C30 C31 C32 0.0(12)
C30 C31 C32 C33 0.8(12)
C30 C31 C32 C35 -178.0(6)
C31 C32 C33 C34 0.1(11)
C35 C32 C33 C34 178.8(6)
C32 C33 C34 C29 -1.8(11)
C30 C29 C34 C33 2.5(10)
C11 C29 C34 C33 179.4(6)
Zr1 N1 C36 C37 -21(26)
N1 C36 C37 C40 99(23)
N1 C36 C37 C38 -139(23)
N1 C36 C37 C39 -20(24)
